data_1508853
loop_
_publ_author_name
'Li, Jing'
'Huang, Huanan'
'Liang, Weihong'
'Gao, Qun'
'Duan, Zheng'

_publ_section_title
;
 Catalytic C-h and C-s bond activation of thiophenes.
;
_journal_issue 2
_journal_name_full 'Organic letters'
_journal_page_first 282
_journal_page_last 285
_journal_paper_doi 10.1021/ol303136x
_journal_volume 15
_journal_year 2013
_chemical_formula_moiety 'C52 H30 F6 S'
_chemical_formula_sum 'C52 H30 F6 S'
_chemical_formula_weight 800.82
_chemical_name_systematic
;
 ? 
;
_space_group_crystal_system triclinic
_space_group_IT_number 2
_space_group_name_Hall '-P 1'
_space_group_name_H-M_alt 'P -1'
_symmetry_space_group_name_Hall '-P 1'
_symmetry_space_group_name_H-M 'P -1'
_atom_sites_solution_hydrogens geom
_atom_sites_solution_primary direct
_atom_sites_solution_secondary difmap
_audit_creation_date 2012-05-11
_audit_creation_method
;
  Olex2 1.2-ac2
  (compiled 2012.03.06 svn.r2239, GUI svn.r4109)
;
_cell_angle_alpha 85.320(4)
_cell_angle_beta 82.624(4)
_cell_angle_gamma 72.927(4)
_cell_formula_units_Z 2
_cell_length_a 11.2017(6)
_cell_length_b 12.1697(6)
_cell_length_c 15.1195(7)
_cell_measurement_reflns_used 6440
_cell_measurement_temperature 291(2)
_cell_measurement_theta_max 66.9640
_cell_measurement_theta_min 3.8004
_cell_volume 1951.88(17)
_computing_cell_refinement
;
CrysAlisPro, Agilent Technologies,
Version 1.171.35.19 (release 27-10-2011 CrysAlis171 .NET)
(compiled Oct 27 2011,15:02:11)
;
_computing_data_collection
;
CrysAlisPro, Agilent Technologies,
Version 1.171.35.19 (release 27-10-2011 CrysAlis171 .NET)
(compiled Oct 27 2011,15:02:11)
;
_computing_data_reduction
;
CrysAlisPro, Agilent Technologies,
Version 1.171.35.19 (release 27-10-2011 CrysAlis171 .NET)
(compiled Oct 27 2011,15:02:11)
;
_computing_molecular_graphics
;
O. V. Dolomanov, L. J. Bourhis, R. J. Gildea, J. A. K. Howard and H. Puschmann,
OLEX2: a complete structure solution, refinement and analysis program.
J. Appl. Cryst. (2009). 42, 339-341.
;
_computing_publication_material
;
O. V. Dolomanov, L. J. Bourhis, R. J. Gildea, J. A. K. Howard and H. Puschmann,
OLEX2: a complete structure solution, refinement and analysis program.
J. Appl. Cryst. (2009). 42, 339-341.
;
_computing_structure_refinement
;
SHELXL, G.M. Sheldrick, Acta Cryst.
(2008). A64, 112-122
;
_computing_structure_solution
;
SHELXS, G.M. Sheldrick, Acta Cryst.
(2008). A64, 112-122
;
_diffrn_ambient_temperature 291.15
_diffrn_detector_area_resol_mean 16.2312
_diffrn_measured_fraction_theta_full 1.000
_diffrn_measured_fraction_theta_max 1.000
_diffrn_measurement_details
;
  1 omega   -4.00   21.00   1.0000    1.5000
omega____ theta____ kappa____ phi______ frames
    -        0.0000  -99.0000   60.0000 25

  2 omega   37.00   63.00   1.0000    1.5000
omega____ theta____ kappa____ phi______ frames
    -        0.0000   57.0000 -180.0000 26

  3 omega  -49.00    6.00   1.0000    4.0000
omega____ theta____ kappa____ phi______ frames
    -      -42.5000   37.0000  -60.0000 55

  4 omega -106.00  -45.00   1.0000    4.0000
omega____ theta____ kappa____ phi______ frames
    -      -42.5000  178.0000   60.0000 61

  5 omega  -73.00   28.00   1.0000    4.0000
omega____ theta____ kappa____ phi______ frames
    -      -42.5000   77.0000   90.0000 101

  6 omega  -46.00   13.00   1.0000    4.0000
omega____ theta____ kappa____ phi______ frames
    -      -42.5000   30.0000    0.0000 59

  7 omega  -21.00   15.00   1.0000    4.0000
omega____ theta____ kappa____ phi______ frames
    -      -42.5000   61.0000    0.0000 36

  8 omega -118.00  -83.00   1.0000    4.0000
omega____ theta____ kappa____ phi______ frames
    -      -42.5000  178.0000 -150.0000 35

  9 omega -112.00  -53.00   1.0000    4.0000
omega____ theta____ kappa____ phi______ frames
    -      -42.5000  -37.0000   30.0000 59

 10 omega  -22.00   30.00   1.0000    4.0000
omega____ theta____ kappa____ phi______ frames
    -      -42.5000   30.0000 -150.0000 52

 11 omega   30.00  102.00   1.0000    4.0000
omega____ theta____ kappa____ phi______ frames
    -       55.8625 -125.0000  -90.0000 72

 12 omega   51.00  103.00   1.0000   17.0000
omega____ theta____ kappa____ phi______ frames
    -      111.7251  -94.0000 -120.0000 52

 13 omega   49.00   99.00   1.0000   17.0000
omega____ theta____ kappa____ phi______ frames
    -      111.7251  -45.0000 -150.0000 50

 14 omega   63.00  109.00   1.0000   17.0000
omega____ theta____ kappa____ phi______ frames
    -      111.7251  -94.0000   60.0000 46

 15 omega   41.00   99.00   1.0000   17.0000
omega____ theta____ kappa____ phi______ frames
    -      111.7251  -45.0000   90.0000 58

 16 omega   46.00   72.00   1.0000   17.0000
omega____ theta____ kappa____ phi______ frames
    -      111.7251  -30.0000  -30.0000 26

 17 omega   55.00  109.00   1.0000   17.0000
omega____ theta____ kappa____ phi______ frames
    -      111.7251  -94.0000  -30.0000 54

 18 omega   82.00  127.00   1.0000   17.0000
omega____ theta____ kappa____ phi______ frames
    -      111.7251  -61.0000  -60.0000 45

 19 omega   42.00   68.00   1.0000   17.0000
omega____ theta____ kappa____ phi______ frames
    -      111.7251  -30.0000 -180.0000 26

 20 omega  120.00  178.00   1.0000   17.0000
omega____ theta____ kappa____ phi______ frames
    -      111.7251   30.0000 -150.0000 58

 21 omega   42.00   90.00   1.0000   17.0000
omega____ theta____ kappa____ phi______ frames
    -      111.7251  -45.0000  150.0000 48

 22 omega   67.00  115.00   1.0000   17.0000
omega____ theta____ kappa____ phi______ frames
    -      111.7251 -111.0000 -120.0000 48

 23 omega   56.00   81.00   1.0000   17.0000
omega____ theta____ kappa____ phi______ frames
    -      111.7251  -30.0000  -60.0000 25

 24 omega   41.00   99.00   1.0000   17.0000
omega____ theta____ kappa____ phi______ frames
    -      111.7251  -45.0000   30.0000 58

 25 omega   41.00   98.00   1.0000   17.0000
omega____ theta____ kappa____ phi______ frames
    -      111.7251  -45.0000  -90.0000 57

 26 omega   56.00   82.00   1.0000   17.0000
omega____ theta____ kappa____ phi______ frames
    -      111.7251  -30.0000   30.0000 26

 27 omega   39.00  102.00   1.0000   17.0000
omega____ theta____ kappa____ phi______ frames
    -      111.7251 -111.0000 -180.0000 63

 28 omega   43.00  177.00   1.0000   17.0000
omega____ theta____ kappa____ phi______ frames
    -      111.7251    0.0000 -180.0000 134

 29 omega  -70.00   30.00   1.0000    1.5000
omega____ theta____ kappa____ phi______ frames
    -        0.0000  -77.0000 -120.0000 100

 30 omega -111.00  -21.00   1.0000    4.0000
omega____ theta____ kappa____ phi______ frames
    -      -42.5000  -57.0000  -60.0000 90

 31 omega -111.00  -21.00   1.0000    4.0000
omega____ theta____ kappa____ phi______ frames
    -      -42.5000  -57.0000   90.0000 90

 32 omega -112.00  -15.00   1.0000    4.0000
omega____ theta____ kappa____ phi______ frames
    -      -42.5000  -73.0000 -159.0000 97
;
_diffrn_measurement_device_type 'Xcalibur, Eos, Gemini'
_diffrn_measurement_method '\w scans'
_diffrn_orient_matrix_UB_11 -0.1391763000
_diffrn_orient_matrix_UB_12 0.0647612000
_diffrn_orient_matrix_UB_13 -0.0073925000
_diffrn_orient_matrix_UB_21 -0.0385813000
_diffrn_orient_matrix_UB_22 -0.0683669000
_diffrn_orient_matrix_UB_23 0.0835098000
_diffrn_orient_matrix_UB_31 0.0094392000
_diffrn_orient_matrix_UB_32 0.0933000000
_diffrn_orient_matrix_UB_33 0.0595712000
_diffrn_radiation_monochromator graphite
_diffrn_radiation_type 'Cu K\a'
_diffrn_radiation_wavelength 1.5418
_diffrn_reflns_av_R_equivalents 0.0183
_diffrn_reflns_av_unetI/netI 0.0258
_diffrn_reflns_limit_h_max 13
_diffrn_reflns_limit_h_min -13
_diffrn_reflns_limit_k_max 14
_diffrn_reflns_limit_k_min -9
_diffrn_reflns_limit_l_max 18
_diffrn_reflns_limit_l_min -16
_diffrn_reflns_number 14087
_diffrn_reflns_theta_full 67.08
_diffrn_reflns_theta_max 67.08
_diffrn_reflns_theta_min 3.80
_diffrn_source 'Enhance (Cu) X-ray Source'
_diffrn_source_current n/a
_diffrn_source_voltage n/a
_exptl_absorpt_coefficient_mu 1.296
_exptl_absorpt_correction_T_max 1.00000
_exptl_absorpt_correction_T_min 0.78005
_exptl_absorpt_correction_type multi-scan
_exptl_absorpt_process_details
;
CrysAlisPro, Agilent Technologies,
Version 1.171.35.19 (release 27-10-2011 CrysAlis171 .NET)
(compiled Oct 27 2011,15:02:11)
Empirical absorption correction using spherical harmonics,
 implemented in SCALE3 ABSPACK scaling algorithm.
;
_exptl_crystal_density_diffrn 1.363
_exptl_crystal_density_method 'not measured'
_exptl_crystal_F_000 824
_exptl_crystal_size_max 0.38
_exptl_crystal_size_mid 0.36
_exptl_crystal_size_min 0.34
_refine_diff_density_max 0.179
_refine_diff_density_min -0.280
_refine_diff_density_rms 0.045
_refine_ls_extinction_method none
_refine_ls_goodness_of_fit_ref 1.036
_refine_ls_hydrogen_treatment constr
_refine_ls_matrix_type full
_refine_ls_number_parameters 532
_refine_ls_number_reflns 6973
_refine_ls_number_restraints 0
_refine_ls_restrained_S_all 1.036
_refine_ls_R_factor_all 0.0508
_refine_ls_R_factor_gt 0.0436
_refine_ls_shift/su_max 0.000
_refine_ls_shift/su_mean 0.000
_refine_ls_structure_factor_coef Fsqd
_refine_ls_weighting_details 'calc w=1/[\s^2^(Fo^2^)+(0.0680P)^2^+0.3293P] where P=(Fo^2^+2Fc^2^)/3'
_refine_ls_weighting_scheme calc
_refine_ls_wR_factor_gt 0.1181
_refine_ls_wR_factor_ref 0.1253
_reflns_number_gt 5912
_reflns_number_total 6973
_reflns_threshold_expression >2sigma(I)
_cod_data_source_file ol303136x_si_002.cif
_cod_data_source_block 3ad
_cod_original_cell_volume 1951.88(16)
_cod_database_code 1508853
_chemical_oxdiff_formula 'C11 H10 S O2'
_reflns_odcompleteness_completeness 99.97
_reflns_odcompleteness_iscentric 1
_reflns_odcompleteness_theta 66.97

loop_
_space_group_symop_id
_space_group_symop_operation_xyz
1 'x, y, z'
2 '-x, -y, -z'

loop_
_atom_site_label
_atom_site_type_symbol
_atom_site_fract_x
_atom_site_fract_y
_atom_site_fract_z
_atom_site_U_iso_or_equiv
_atom_site_adp_type
_atom_site_occupancy
_atom_site_symmetry_multiplicity
_atom_site_calc_flag
_atom_site_refinement_flags
S1 S 0.22301(5) 0.78205(4) 0.30062(3) 0.05566(15) Uani 1 1 d .
F1 F 0.56617(11) 0.33740(10) 0.53675(10) 0.0723(4) Uani 1 1 d .
F2 F 0.01371(19) 0.24476(15) 0.94438(11) 0.1077(6) Uani 1 1 d .
F3 F -0.61274(14) 0.6749(2) 0.83896(12) 0.1188(7) Uani 1 1 d .
F4 F -0.43879(15) 1.12284(13) 0.41102(11) 0.0953(5) Uani 1 1 d .
F5 F 0.34257(16) 1.07789(14) -0.18955(8) 0.0881(5) Uani 1 1 d .
F6 F 0.7160(2) 0.5545(2) 0.04238(16) 0.1583(11) Uani 1 1 d .
C1 C 0.24143(17) 0.47298(15) 0.50422(12) 0.0459(4) Uani 1 1 d .
H1 H 0.1876 0.4797 0.4608 0.055 Uiso 1 1 calc R
C2 C 0.36618(18) 0.40833(15) 0.48793(13) 0.0508(4) Uani 1 1 d .
H2 H 0.3959 0.3716 0.4345 0.061 Uiso 1 1 calc R
C3 C 0.44388(17) 0.39998(15) 0.55204(14) 0.0504(4) Uani 1 1 d .
C4 C 0.4030(2) 0.45314(17) 0.63104(14) 0.0577(5) Uani 1 1 d .
H4 H 0.4583 0.4468 0.6734 0.069 Uiso 1 1 calc R
C5 C 0.27802(19) 0.51665(16) 0.64739(12) 0.0519(4) Uani 1 1 d .
H5 H 0.2494 0.5521 0.7014 0.062 Uiso 1 1 calc R
C6 C 0.19513(16) 0.52796(13) 0.58407(11) 0.0406(3) Uani 1 1 d .
C7 C 0.06227(16) 0.59689(14) 0.60001(11) 0.0416(4) Uani 1 1 d .
C8 C -0.02472(16) 0.58422(14) 0.66849(11) 0.0411(3) Uani 1 1 d .
C9 C -0.00818(16) 0.49483(14) 0.74199(11) 0.0428(4) Uani 1 1 d .
C10 C 0.04208(18) 0.37883(16) 0.72431(13) 0.0515(4) Uani 1 1 d .
H10 H 0.0701 0.3579 0.6658 0.062 Uiso 1 1 calc R
C11 C 0.0512(2) 0.29394(18) 0.79210(16) 0.0650(5) Uani 1 1 d .
H11 H 0.0855 0.2166 0.7798 0.078 Uiso 1 1 calc R
C12 C 0.0086(2) 0.3268(2) 0.87739(15) 0.0668(6) Uani 1 1 d .
C13 C -0.0409(2) 0.4399(2) 0.89836(13) 0.0650(5) Uani 1 1 d .
H13 H -0.0686 0.4598 0.9571 0.078 Uiso 1 1 calc R
C14 C -0.04855(19) 0.52382(17) 0.83011(12) 0.0525(4) Uani 1 1 d .
H14 H -0.0813 0.6009 0.8434 0.063 Uiso 1 1 calc R
C15 C -0.29650(19) 0.57468(18) 0.73232(12) 0.0528(4) Uani 1 1 d .
H15 H -0.2379 0.5054 0.7166 0.063 Uiso 1 1 calc R
C16 C -0.4124(2) 0.5732(2) 0.77611(13) 0.0645(5) Uani 1 1 d .
H16 H -0.4316 0.5041 0.7903 0.077 Uiso 1 1 calc R
C17 C -0.4974(2) 0.6753(3) 0.79781(15) 0.0771(7) Uani 1 1 d .
C18 C -0.4714(2) 0.7777(3) 0.78069(17) 0.0848(8) Uani 1 1 d .
H18 H -0.5310 0.8460 0.7974 0.102 Uiso 1 1 calc R
C19 C -0.3538(2) 0.77876(19) 0.73763(14) 0.0632(5) Uani 1 1 d .
H19 H -0.3346 0.8483 0.7266 0.076 Uiso 1 1 calc R
C20 C -0.26518(16) 0.67726(15) 0.71106(10) 0.0445(4) Uani 1 1 d .
C21 C -0.14410(16) 0.67626(14) 0.65835(11) 0.0407(3) Uani 1 1 d .
C22 C -0.12511(16) 0.74526(14) 0.58517(11) 0.0413(3) Uani 1 1 d .
C23 C -0.21817(15) 0.84368(14) 0.54410(11) 0.0409(3) Uani 1 1 d .
C24 C -0.25194(18) 0.95326(15) 0.57712(13) 0.0494(4) Uani 1 1 d .
H24 H -0.2237 0.9635 0.6302 0.059 Uiso 1 1 calc R
C25 C -0.3264(2) 1.04711(17) 0.53297(15) 0.0609(5) Uani 1 1 d .
H25 H -0.3479 1.1200 0.5556 0.073 Uiso 1 1 calc R
C26 C -0.36752(19) 1.03068(19) 0.45579(15) 0.0612(5) Uani 1 1 d .
C27 C -0.33921(19) 0.9246(2) 0.42068(13) 0.0602(5) Uani 1 1 d .
H27 H -0.3696 0.9157 0.3681 0.072 Uiso 1 1 calc R
C28 C -0.26438(18) 0.83118(16) 0.46526(12) 0.0498(4) Uani 1 1 d .
H28 H -0.2445 0.7586 0.4423 0.060 Uiso 1 1 calc R
C29 C 0.00487(16) 0.69951(14) 0.54506(10) 0.0408(3) Uani 1 1 d .
C30 C 0.06846(16) 0.74132(14) 0.47284(11) 0.0442(4) Uani 1 1 d .
H30 H 0.1502 0.6972 0.4560 0.053 Uiso 1 1 calc R
C31 C 0.02309(17) 0.84483(15) 0.42081(12) 0.0460(4) Uani 1 1 d .
H31 H -0.0531 0.8952 0.4425 0.055 Uiso 1 1 calc R
C32 C 0.08061(15) 0.87690(14) 0.34252(11) 0.0409(3) Uani 1 1 d .
C33 C 0.02878(16) 0.98676(14) 0.29305(11) 0.0423(4) Uani 1 1 d .
C34 C -0.07550(19) 1.06951(16) 0.33381(13) 0.0536(4) Uani 1 1 d .
H34 H -0.1090 1.0528 0.3911 0.064 Uiso 1 1 calc R
C35 C -0.1294(2) 1.17307(17) 0.29273(15) 0.0616(5) Uani 1 1 d .
H35 H -0.1988 1.2251 0.3216 0.074 Uiso 1 1 calc R
C36 C -0.0804(2) 1.20004(17) 0.20828(15) 0.0597(5) Uani 1 1 d .
H36 H -0.1165 1.2704 0.1798 0.072 Uiso 1 1 calc R
C37 C 0.02194(19) 1.12249(16) 0.16652(13) 0.0527(4) Uani 1 1 d .
H37 H 0.0545 1.1419 0.1097 0.063 Uiso 1 1 calc R
C38 C 0.07941(16) 1.01463(14) 0.20651(11) 0.0434(4) Uani 1 1 d .
C39 C 0.18217(19) 0.95019(17) -0.00731(13) 0.0548(4) Uani 1 1 d .
H39 H 0.1232 0.9091 0.0019 0.066 Uiso 1 1 calc R
C40 C 0.2196(2) 0.98485(19) -0.09337(13) 0.0614(5) Uani 1 1 d .
H40 H 0.1869 0.9672 -0.1421 0.074 Uiso 1 1 calc R
C41 C 0.3050(2) 1.04505(19) -0.10470(13) 0.0601(5) Uani 1 1 d .
C42 C 0.3550(2) 1.0739(2) -0.03573(15) 0.0683(6) Uani 1 1 d .
H42 H 0.4130 1.1160 -0.0458 0.082 Uiso 1 1 calc R
C43 C 0.3169(2) 1.0388(2) 0.04994(14) 0.0624(5) Uani 1 1 d .
H43 H 0.3497 1.0579 0.0981 0.075 Uiso 1 1 calc R
C44 C 0.23141(17) 0.97600(15) 0.06516(12) 0.0468(4) Uani 1 1 d .
C45 C 0.19110(16) 0.93783(15) 0.15799(11) 0.0441(4) Uani 1 1 d .
C46 C 0.26083(17) 0.83935(15) 0.19425(11) 0.0458(4) Uani 1 1 d .
C47 C 0.38135(19) 0.76366(16) 0.15226(12) 0.0524(4) Uani 1 1 d .
C48 C 0.3879(3) 0.7106(2) 0.07355(15) 0.0754(7) Uani 1 1 d .
H48 H 0.3158 0.7221 0.0454 0.090 Uiso 1 1 calc R
C49 C 0.5022(4) 0.6400(3) 0.03621(18) 0.0996(11) Uani 1 1 d .
H49 H 0.5074 0.6045 -0.0169 0.119 Uiso 1 1 calc R
C50 C 0.6066(3) 0.6238(3) 0.0792(2) 0.0968(10) Uani 1 1 d .
C51 C 0.6043(2) 0.6733(2) 0.15632(19) 0.0840(8) Uani 1 1 d .
H51 H 0.6769 0.6603 0.1841 0.101 Uiso 1 1 calc R
C52 C 0.4900(2) 0.74433(19) 0.19328(15) 0.0629(5) Uani 1 1 d .
H52 H 0.4866 0.7793 0.2463 0.076 Uiso 1 1 calc R

loop_
_atom_site_aniso_label
_atom_site_aniso_U_11
_atom_site_aniso_U_22
_atom_site_aniso_U_33
_atom_site_aniso_U_23
_atom_site_aniso_U_13
_atom_site_aniso_U_12
S1 0.0587(3) 0.0460(2) 0.0447(2) 0.01443(18) 0.00807(19) 0.0021(2)
F1 0.0456(6) 0.0545(7) 0.1043(10) 0.0043(6) -0.0087(6) 0.0030(5)
F2 0.1276(14) 0.0934(11) 0.0842(10) 0.0569(9) -0.0081(9) -0.0217(10)
F3 0.0512(8) 0.184(2) 0.1028(12) 0.0365(12) 0.0137(8) -0.0263(10)
F4 0.0836(10) 0.0802(10) 0.0998(11) 0.0369(8) -0.0299(8) 0.0086(8)
F5 0.1077(11) 0.1053(11) 0.0473(7) 0.0216(7) 0.0078(7) -0.0378(9)
F6 0.1131(16) 0.1491(19) 0.1379(18) 0.0036(15) 0.0624(13) 0.0430(14)
C1 0.0454(9) 0.0437(9) 0.0456(9) -0.0018(7) -0.0055(7) -0.0078(7)
C2 0.0504(10) 0.0422(9) 0.0540(10) -0.0051(7) 0.0000(8) -0.0060(8)
C3 0.0408(9) 0.0354(8) 0.0681(12) 0.0093(8) -0.0047(8) -0.0040(7)
C4 0.0573(11) 0.0534(11) 0.0608(11) 0.0101(9) -0.0219(9) -0.0101(9)
C5 0.0598(11) 0.0479(10) 0.0430(9) 0.0027(7) -0.0085(8) -0.0075(8)
C6 0.0455(9) 0.0330(7) 0.0395(8) 0.0069(6) -0.0015(6) -0.0089(7)
C7 0.0475(9) 0.0360(8) 0.0364(8) 0.0023(6) -0.0012(6) -0.0070(7)
C8 0.0469(9) 0.0352(8) 0.0368(8) 0.0017(6) -0.0010(6) -0.0075(7)
C9 0.0442(9) 0.0419(8) 0.0386(8) 0.0052(7) -0.0027(6) -0.0094(7)
C10 0.0575(11) 0.0432(9) 0.0469(9) 0.0034(7) -0.0009(8) -0.0070(8)
C11 0.0712(13) 0.0422(10) 0.0732(14) 0.0140(9) -0.0082(11) -0.0075(9)
C12 0.0670(13) 0.0647(13) 0.0612(12) 0.0315(10) -0.0097(10) -0.0154(10)
C13 0.0686(13) 0.0822(15) 0.0382(9) 0.0107(9) -0.0025(8) -0.0171(11)
C14 0.0595(11) 0.0526(10) 0.0408(9) 0.0030(8) -0.0019(8) -0.0118(8)
C15 0.0565(11) 0.0601(11) 0.0422(9) 0.0004(8) -0.0008(8) -0.0202(9)
C16 0.0620(12) 0.0895(16) 0.0489(11) 0.0100(10) -0.0060(9) -0.0356(12)
C17 0.0461(11) 0.119(2) 0.0575(12) 0.0264(13) 0.0003(9) -0.0201(13)
C18 0.0585(13) 0.0916(18) 0.0717(15) 0.0140(13) 0.0164(11) 0.0140(13)
C19 0.0607(12) 0.0569(11) 0.0558(11) 0.0064(9) 0.0107(9) -0.0016(9)
C20 0.0450(9) 0.0506(9) 0.0327(7) 0.0035(7) -0.0023(6) -0.0080(7)
C21 0.0449(9) 0.0359(8) 0.0370(8) -0.0002(6) -0.0011(6) -0.0070(7)
C22 0.0432(9) 0.0366(8) 0.0399(8) 0.0013(6) -0.0007(6) -0.0071(7)
C23 0.0385(8) 0.0392(8) 0.0406(8) 0.0055(6) 0.0006(6) -0.0082(7)
C24 0.0516(10) 0.0423(9) 0.0511(10) 0.0014(7) -0.0078(8) -0.0087(8)
C25 0.0585(11) 0.0413(10) 0.0738(13) 0.0043(9) -0.0057(10) -0.0027(8)
C26 0.0469(10) 0.0578(11) 0.0674(12) 0.0213(10) -0.0094(9) -0.0025(9)
C27 0.0542(11) 0.0783(14) 0.0475(10) 0.0126(9) -0.0138(8) -0.0186(10)
C28 0.0534(10) 0.0495(10) 0.0447(9) 0.0009(7) -0.0009(7) -0.0147(8)
C29 0.0447(9) 0.0365(8) 0.0366(8) 0.0032(6) -0.0015(6) -0.0073(7)
C30 0.0447(9) 0.0409(8) 0.0416(9) 0.0042(7) 0.0009(7) -0.0078(7)
C31 0.0440(9) 0.0416(9) 0.0465(9) 0.0073(7) 0.0017(7) -0.0086(7)
C32 0.0418(8) 0.0388(8) 0.0409(8) 0.0044(6) -0.0029(6) -0.0122(7)
C33 0.0448(9) 0.0369(8) 0.0450(9) 0.0047(7) -0.0045(7) -0.0130(7)
C34 0.0587(11) 0.0433(9) 0.0506(10) 0.0059(8) 0.0053(8) -0.0089(8)
C35 0.0631(12) 0.0419(10) 0.0681(13) 0.0019(9) 0.0022(10) -0.0023(9)
C36 0.0637(12) 0.0406(9) 0.0675(12) 0.0123(8) -0.0082(9) -0.0072(9)
C37 0.0576(11) 0.0445(9) 0.0509(10) 0.0141(8) -0.0056(8) -0.0113(8)
C38 0.0437(9) 0.0410(8) 0.0455(9) 0.0074(7) -0.0059(7) -0.0142(7)
C39 0.0593(11) 0.0553(11) 0.0519(10) 0.0087(8) -0.0072(8) -0.0222(9)
C40 0.0757(14) 0.0622(12) 0.0453(10) 0.0064(9) -0.0110(9) -0.0190(10)
C41 0.0629(12) 0.0642(12) 0.0437(10) 0.0148(9) 0.0031(8) -0.0117(10)
C42 0.0648(13) 0.0839(15) 0.0611(12) 0.0216(11) -0.0048(10) -0.0363(12)
C43 0.0665(13) 0.0785(14) 0.0496(10) 0.0156(10) -0.0122(9) -0.0346(11)
C44 0.0456(9) 0.0464(9) 0.0433(9) 0.0099(7) -0.0025(7) -0.0092(7)
C45 0.0458(9) 0.0450(9) 0.0410(9) 0.0077(7) -0.0035(7) -0.0152(7)
C46 0.0491(9) 0.0461(9) 0.0388(8) 0.0065(7) -0.0004(7) -0.0127(8)
C47 0.0569(11) 0.0458(9) 0.0441(9) 0.0124(7) 0.0055(8) -0.0072(8)
C48 0.0904(17) 0.0633(13) 0.0526(12) 0.0011(10) -0.0029(11) 0.0055(12)
C49 0.130(3) 0.0785(17) 0.0549(14) -0.0031(12) 0.0200(15) 0.0113(17)
C50 0.0812(18) 0.0861(18) 0.0822(18) 0.0191(15) 0.0312(15) 0.0162(15)
C51 0.0555(13) 0.0888(18) 0.0867(18) 0.0248(14) 0.0135(12) -0.0048(12)
C52 0.0541(11) 0.0647(12) 0.0614(12) 0.0128(10) 0.0033(9) -0.0121(9)

loop_
_atom_type_symbol
_atom_type_description
_atom_type_scat_dispersion_real
_atom_type_scat_dispersion_imag
_atom_type_scat_source
C C 0.0181 0.0091 'International Tables Vol C Tables 4.2.6.8 and 6.1.1.4'
H H 0.0000 0.0000 'International Tables Vol C Tables 4.2.6.8 and 6.1.1.4'
F F 0.0727 0.0534 'International Tables Vol C Tables 4.2.6.8 and 6.1.1.4'
S S 0.3331 0.5567 'International Tables Vol C Tables 4.2.6.8 and 6.1.1.4'

loop_
_geom_angle_atom_site_label_1
_geom_angle_atom_site_label_2
_geom_angle_atom_site_label_3
_geom_angle
C32 S1 C46 105.62(8)
C2 C1 H1 119.2
C2 C1 C6 121.53(17)
C6 C1 H1 119.2
C1 C2 H2 120.8
C3 C2 C1 118.42(17)
C3 C2 H2 120.8
F1 C3 C2 118.97(18)
F1 C3 C4 118.87(18)
C2 C3 C4 122.15(17)
C3 C4 H4 120.4
C3 C4 C5 119.21(18)
C5 C4 H4 120.4
C4 C5 H5 119.6
C4 C5 C6 120.82(18)
C6 C5 H5 119.6
C1 C6 C7 120.75(15)
C5 C6 C1 117.86(16)
C5 C6 C7 121.39(15)
C8 C7 C6 128.02(15)
C8 C7 C29 108.07(14)
C29 C7 C6 123.76(14)
C7 C8 C9 127.33(15)
C7 C8 C21 108.75(14)
C9 C8 C21 123.92(15)
C10 C9 C8 120.85(15)
C14 C9 C8 120.93(16)
C14 C9 C10 118.13(16)
C9 C10 H10 119.3
C11 C10 C9 121.37(18)
C11 C10 H10 119.3
C10 C11 H11 120.9
C12 C11 C10 118.24(19)
C12 C11 H11 120.9
F2 C12 C11 119.1(2)
F2 C12 C13 118.3(2)
C11 C12 C13 122.63(18)
C12 C13 H13 120.7
C12 C13 C14 118.52(19)
C14 C13 H13 120.7
C9 C14 H14 119.4
C13 C14 C9 121.11(19)
C13 C14 H14 119.4
C16 C15 H15 119.1
C16 C15 C20 121.8(2)
C20 C15 H15 119.1
C15 C16 H16 120.8
C17 C16 C15 118.4(2)
C17 C16 H16 120.8
C16 C17 F3 118.8(3)
C18 C17 F3 118.6(3)
C18 C17 C16 122.6(2)
C17 C18 H18 120.6
C17 C18 C19 118.9(2)
C19 C18 H18 120.6
C18 C19 H19 119.6
C20 C19 C18 120.8(2)
C20 C19 H19 119.6
C15 C20 C21 120.24(16)
C19 C20 C15 117.49(18)
C19 C20 C21 122.20(17)
C20 C21 C8 123.58(14)
C22 C21 C8 108.36(15)
C22 C21 C20 127.32(15)
C21 C22 C23 128.58(15)
C21 C22 C29 108.10(14)
C29 C22 C23 123.07(14)
C24 C23 C22 121.58(16)
C24 C23 C28 117.61(16)
C28 C23 C22 120.48(15)
C23 C24 H24 119.2
C25 C24 C23 121.56(18)
C25 C24 H24 119.2
C24 C25 H25 120.7
C26 C25 C24 118.56(19)
C26 C25 H25 120.7
F4 C26 C25 119.0(2)
F4 C26 C27 118.4(2)
C25 C26 C27 122.62(18)
C26 C27 H27 120.8
C26 C27 C28 118.41(19)
C28 C27 H27 120.8
C23 C28 H28 119.4
C27 C28 C23 121.23(18)
C27 C28 H28 119.4
C22 C29 C7 106.67(14)
C30 C29 C7 123.69(15)
C30 C29 C22 129.60(15)
C29 C30 H30 116.4
C29 C30 C31 127.15(16)
C31 C30 H30 116.4
C30 C31 H31 116.9
C32 C31 C30 126.13(16)
C32 C31 H31 116.9
C31 C32 S1 117.27(13)
C31 C32 C33 123.05(16)
C33 C32 S1 119.67(12)
C34 C33 C32 118.93(15)
C34 C33 C38 117.68(15)
C38 C33 C32 123.38(15)
C33 C34 H34 118.6
C35 C34 C33 122.73(18)
C35 C34 H34 118.6
C34 C35 H35 120.2
C34 C35 C36 119.58(19)
C36 C35 H35 120.2
C35 C36 H36 120.2
C37 C36 C35 119.61(18)
C37 C36 H36 120.2
C36 C37 H37 118.8
C36 C37 C38 122.39(17)
C38 C37 H37 118.8
C33 C38 C45 123.13(15)
C37 C38 C33 117.99(16)
C37 C38 C45 118.86(16)
C40 C39 H39 119.6
C44 C39 H39 119.6
C44 C39 C40 120.83(19)
C39 C40 H40 120.8
C41 C40 C39 118.32(19)
C41 C40 H40 120.8
C40 C41 F5 118.1(2)
C40 C41 C42 123.18(18)
C42 C41 F5 118.7(2)
C41 C42 H42 121.0
C41 C42 C43 118.0(2)
C43 C42 H42 121.0
C42 C43 H43 119.4
C44 C43 C42 121.2(2)
C44 C43 H43 119.4
C39 C44 C45 120.63(16)
C43 C44 C39 118.46(17)
C43 C44 C45 120.91(17)
C38 C45 C44 117.51(15)
C46 C45 C38 123.33(15)
C46 C45 C44 119.08(16)
C45 C46 S1 124.13(14)
C45 C46 C47 126.06(16)
C47 C46 S1 109.80(12)
C48 C47 C46 121.8(2)
C48 C47 C52 118.7(2)
C52 C47 C46 119.51(19)
C47 C48 H48 119.9
C47 C48 C49 120.3(3)
C49 C48 H48 119.9
C48 C49 H49 120.6
C50 C49 C48 118.7(3)
C50 C49 H49 120.6
F6 C50 C49 117.8(3)
F6 C50 C51 119.2(3)
C51 C50 C49 123.0(2)
C50 C51 H51 120.9
C50 C51 C52 118.2(3)
C52 C51 H51 120.9
C47 C52 C51 121.1(2)
C47 C52 H52 119.4
C51 C52 H52 119.4

loop_
_geom_bond_atom_site_label_1
_geom_bond_atom_site_label_2
_geom_bond_distance
S1 C32 1.7485(17)
S1 C46 1.7515(17)
F1 C3 1.358(2)
F2 C12 1.357(2)
F3 C17 1.362(3)
F4 C26 1.357(2)
F5 C41 1.364(2)
F6 C50 1.349(3)
C1 H1 0.9300
C1 C2 1.389(2)
C1 C6 1.393(2)
C2 H2 0.9300
C2 C3 1.362(3)
C3 C4 1.366(3)
C4 H4 0.9300
C4 C5 1.388(3)
C5 H5 0.9300
C5 C6 1.389(3)
C6 C7 1.478(2)
C7 C8 1.360(2)
C7 C29 1.470(2)
C8 C9 1.480(2)
C8 C21 1.487(2)
C9 C10 1.392(2)
C9 C14 1.390(2)
C10 H10 0.9300
C10 C11 1.386(3)
C11 H11 0.9300
C11 C12 1.366(3)
C12 C13 1.371(3)
C13 H13 0.9300
C13 C14 1.384(3)
C14 H14 0.9300
C15 H15 0.9300
C15 C16 1.384(3)
C15 C20 1.395(3)
C16 H16 0.9300
C16 C17 1.359(4)
C17 C18 1.359(4)
C18 H18 0.9300
C18 C19 1.395(3)
C19 H19 0.9300
C19 C20 1.390(3)
C20 C21 1.480(2)
C21 C22 1.367(2)
C22 C23 1.489(2)
C22 C29 1.466(2)
C23 C24 1.391(2)
C23 C28 1.395(2)
C24 H24 0.9300
C24 C25 1.380(3)
C25 H25 0.9300
C25 C26 1.358(3)
C26 C27 1.370(3)
C27 H27 0.9300
C27 C28 1.382(3)
C28 H28 0.9300
C29 C30 1.372(2)
C30 H30 0.9300
C30 C31 1.424(2)
C31 H31 0.9300
C31 C32 1.358(2)
C32 C33 1.475(2)
C33 C34 1.409(2)
C33 C38 1.414(2)
C34 H34 0.9300
C34 C35 1.364(3)
C35 H35 0.9300
C35 C36 1.377(3)
C36 H36 0.9300
C36 C37 1.371(3)
C37 H37 0.9300
C37 C38 1.406(2)
C38 C45 1.472(2)
C39 H39 0.9300
C39 C40 1.386(3)
C39 C44 1.384(3)
C40 H40 0.9300
C40 C41 1.352(3)
C41 C42 1.360(3)
C42 H42 0.9300
C42 C43 1.385(3)
C43 H43 0.9300
C43 C44 1.378(3)
C44 C45 1.498(2)
C45 C46 1.342(2)
C46 C47 1.490(2)
C47 C48 1.383(3)
C47 C52 1.386(3)
C48 H48 0.9300
C48 C49 1.394(4)
C49 H49 0.9300
C49 C50 1.366(5)
C50 C51 1.349(4)
C51 H51 0.9300
C51 C52 1.394(3)
C52 H52 0.9300

loop_
_geom_torsion_atom_site_label_1
_geom_torsion_atom_site_label_2
_geom_torsion_atom_site_label_3
_geom_torsion_atom_site_label_4
_geom_torsion
S1 C32 C33 C34 -170.62(14)
S1 C32 C33 C38 8.5(2)
S1 C46 C47 C48 118.83(19)
S1 C46 C47 C52 -60.4(2)
F1 C3 C4 C5 -179.61(17)
F2 C12 C13 C14 -178.8(2)
F3 C17 C18 C19 -179.3(2)
F4 C26 C27 C28 178.61(19)
F5 C41 C42 C43 -179.3(2)
F6 C50 C51 C52 -179.8(2)
C1 C2 C3 F1 -179.73(16)
C1 C2 C3 C4 -0.2(3)
C1 C6 C7 C8 123.6(2)
C1 C6 C7 C29 -61.5(2)
C2 C1 C6 C5 0.3(3)
C2 C1 C6 C7 179.67(16)
C2 C3 C4 C5 0.8(3)
C3 C4 C5 C6 -0.9(3)
C4 C5 C6 C1 0.4(3)
C4 C5 C6 C7 -178.99(17)
C5 C6 C7 C8 -57.1(3)
C5 C6 C7 C29 117.92(19)
C6 C1 C2 C3 -0.4(3)
C6 C7 C8 C9 -2.6(3)
C6 C7 C8 C21 177.78(16)
C6 C7 C29 C22 -177.40(15)
C6 C7 C29 C30 0.6(3)
C7 C8 C9 C10 -50.3(3)
C7 C8 C9 C14 133.2(2)
C7 C8 C21 C20 168.71(16)
C7 C8 C21 C22 -2.1(2)
C7 C29 C30 C31 -174.45(17)
C8 C7 C29 C22 -1.56(19)
C8 C7 C29 C30 176.41(16)
C8 C9 C10 C11 -176.17(19)
C8 C9 C14 C13 175.66(18)
C8 C21 C22 C23 175.36(16)
C8 C21 C22 C29 1.02(19)
C9 C8 C21 C20 -10.9(3)
C9 C8 C21 C22 178.32(15)
C9 C10 C11 C12 0.5(3)
C10 C9 C14 C13 -0.9(3)
C10 C11 C12 F2 178.3(2)
C10 C11 C12 C13 -1.0(4)
C11 C12 C13 C14 0.5(4)
C12 C13 C14 C9 0.5(3)
C14 C9 C10 C11 0.4(3)
C15 C16 C17 F3 178.4(2)
C15 C16 C17 C18 -2.1(4)
C15 C20 C21 C8 -37.5(2)
C15 C20 C21 C22 131.45(19)
C16 C15 C20 C19 1.6(3)
C16 C15 C20 C21 -175.46(17)
C16 C17 C18 C19 1.3(4)
C17 C18 C19 C20 1.2(4)
C18 C19 C20 C15 -2.5(3)
C18 C19 C20 C21 174.5(2)
C19 C20 C21 C8 145.53(18)
C19 C20 C21 C22 -45.5(3)
C20 C15 C16 C17 0.6(3)
C20 C21 C22 C23 5.0(3)
C20 C21 C22 C29 -169.30(16)
C21 C8 C9 C10 129.27(19)
C21 C8 C9 C14 -47.2(3)
C21 C22 C23 C24 82.6(2)
C21 C22 C23 C28 -104.1(2)
C21 C22 C29 C7 0.26(19)
C21 C22 C29 C30 -177.54(18)
C22 C23 C24 C25 172.16(18)
C22 C23 C28 C27 -172.38(17)
C22 C29 C30 C31 3.0(3)
C23 C22 C29 C7 -174.47(15)
C23 C22 C29 C30 7.7(3)
C23 C24 C25 C26 0.4(3)
C24 C23 C28 C27 1.1(3)
C24 C25 C26 F4 -178.7(2)
C24 C25 C26 C27 0.7(3)
C25 C26 C27 C28 -0.9(3)
C26 C27 C28 C23 -0.1(3)
C28 C23 C24 C25 -1.3(3)
C29 C7 C8 C9 -178.22(16)
C29 C7 C8 C21 2.17(19)
C29 C22 C23 C24 -103.8(2)
C29 C22 C23 C28 69.4(2)
C29 C30 C31 C32 -170.28(18)
C30 C31 C32 S1 0.7(3)
C30 C31 C32 C33 -178.90(16)
C31 C32 C33 C34 9.0(3)
C31 C32 C33 C38 -171.90(17)
C32 S1 C46 C45 1.32(19)
C32 S1 C46 C47 -179.61(13)
C32 C33 C34 C35 -179.81(19)
C32 C33 C38 C37 -179.66(16)
C32 C33 C38 C45 -1.6(3)
C33 C34 C35 C36 -0.8(3)
C33 C38 C45 C44 177.47(16)
C33 C38 C45 C46 -5.8(3)
C34 C33 C38 C37 -0.5(3)
C34 C33 C38 C45 177.54(16)
C34 C35 C36 C37 0.0(3)
C35 C36 C37 C38 0.5(3)
C36 C37 C38 C33 -0.2(3)
C36 C37 C38 C45 -178.33(19)
C37 C38 C45 C44 -4.5(2)
C37 C38 C45 C46 172.19(18)
C38 C33 C34 C35 1.0(3)
C38 C45 C46 S1 5.2(3)
C38 C45 C46 C47 -173.69(18)
C39 C40 C41 F5 179.30(19)
C39 C40 C41 C42 -0.5(4)
C39 C44 C45 C38 -87.9(2)
C39 C44 C45 C46 95.3(2)
C40 C39 C44 C43 1.2(3)
C40 C39 C44 C45 -179.69(19)
C40 C41 C42 C43 0.6(4)
C41 C42 C43 C44 0.3(4)
C42 C43 C44 C39 -1.1(3)
C42 C43 C44 C45 179.7(2)
C43 C44 C45 C38 91.3(2)
C43 C44 C45 C46 -85.6(2)
C44 C39 C40 C41 -0.4(3)
C44 C45 C46 S1 -178.12(13)
C44 C45 C46 C47 3.0(3)
C45 C46 C47 C48 -62.1(3)
C45 C46 C47 C52 118.7(2)
C46 S1 C32 C31 172.64(14)
C46 S1 C32 C33 -7.76(16)
C46 C47 C48 C49 -179.8(2)
C46 C47 C52 C51 179.48(19)
C47 C48 C49 C50 0.5(4)
C48 C47 C52 C51 0.2(3)
C48 C49 C50 F6 179.5(3)
C48 C49 C50 C51 -0.1(5)
C49 C50 C51 C52 -0.2(4)
C50 C51 C52 C47 0.1(4)
C52 C47 C48 C49 -0.6(3)
